data_4134630
loop_
_publ_author_name
'Au, Yik Ki'
'Lyu, Hairong'
'Quan, Yangjian'
'Xie, Zuowei'

_publ_section_title
;
 Copper-Catalyzed Electrochemical Selective B-H Oxygenation of
 <i>o</i>-Carboranes at Room Temperature.
;
_journal_name_full 'Journal of the American Chemical Society'
_journal_paper_doi 10.1021/jacs.0c02490
_journal_year 2020
_chemical_formula_sum 'C29 H36 B10 N2 O3 S2'
_chemical_formula_weight 632.82
_space_group_crystal_system triclinic
_space_group_IT_number 2
_space_group_name_Hall '-P 1'
_space_group_name_H-M_alt 'P -1'
_atom_sites_solution_hydrogens geom
_audit_creation_method SHELXL-2014/6
_cell_angle_alpha 100.936(5)
_cell_angle_beta 99.267(5)
_cell_angle_gamma 94.811(5)
_cell_formula_units_Z 2
_cell_length_a 8.7666(13)
_cell_length_b 11.1964(18)
_cell_length_c 17.168(3)
_cell_measurement_reflns_used 3167
_cell_measurement_temperature 298(2)
_cell_measurement_theta_max 15
_cell_measurement_theta_min 15
_cell_volume 1621.5(5)
_computing_cell_refinement 'BRUKER D8VENTURE DIFFRACTOMETER'
_computing_data_collection 'BRUKER D8VENTURE DIFFRACTOMETER'
_computing_data_reduction 'BRUKER D8VENTURE DIFFRACTOMETER'
_computing_molecular_graphics 'BRUKER SHELXTL'
_computing_publication_material 'BRUKER SHELXTL'
_computing_structure_refinement 'SHELXL-2014/6 (Sheldrick, 2014)'
_diffrn_ambient_temperature 298(2)
_diffrn_measured_fraction_theta_full 0.993
_diffrn_measured_fraction_theta_max 0.993
_diffrn_measurement_device_type 'BRUKER D8VENTURE DIFFRACTOMETER'
_diffrn_measurement_method 'PHI & OMEGA SCAN'
_diffrn_radiation_type MoK\a
_diffrn_radiation_wavelength 0.71073
_diffrn_reflns_av_R_equivalents 0.0574
_diffrn_reflns_av_unetI/netI 0.0371
_diffrn_reflns_Laue_measured_fraction_full 0.993
_diffrn_reflns_Laue_measured_fraction_max 0.993
_diffrn_reflns_limit_h_max 10
_diffrn_reflns_limit_h_min -10
_diffrn_reflns_limit_k_max 13
_diffrn_reflns_limit_k_min -13
_diffrn_reflns_limit_l_max 20
_diffrn_reflns_limit_l_min -20
_diffrn_reflns_number 38585
_diffrn_reflns_point_group_measured_fraction_full 0.993
_diffrn_reflns_point_group_measured_fraction_max 0.993
_diffrn_reflns_theta_full 25.242
_diffrn_reflns_theta_max 25.247
_diffrn_reflns_theta_min 2.371
_exptl_absorpt_coefficient_mu 0.200
_exptl_absorpt_correction_T_max 0.7456
_exptl_absorpt_correction_T_min 0.4609
_exptl_absorpt_correction_type multi-scan
_exptl_crystal_colour colourless
_exptl_crystal_density_diffrn 1.296
_exptl_crystal_description block
_exptl_crystal_F_000 660
_exptl_crystal_size_max 0.400
_exptl_crystal_size_mid 0.300
_exptl_crystal_size_min 0.200
_refine_diff_density_max 0.463
_refine_diff_density_min -0.582
_refine_diff_density_rms 0.077
_refine_ls_extinction_method none
_refine_ls_goodness_of_fit_ref 1.071
_refine_ls_hydrogen_treatment constr
_refine_ls_matrix_type full
_refine_ls_number_parameters 415
_refine_ls_number_reflns 5851
_refine_ls_number_restraints 0
_refine_ls_restrained_S_all 1.071
_refine_ls_R_factor_all 0.0666
_refine_ls_R_factor_gt 0.0571
_refine_ls_shift/su_max 0.002
_refine_ls_shift/su_mean 0.000
_refine_ls_structure_factor_coef Fsqd
_refine_ls_weighting_details 'w=1/[\s^2^(Fo^2^)+(0.0844P)^2^+0.9911P] where P=(Fo^2^+2Fc^2^)/3'
_refine_ls_weighting_scheme calc
_refine_ls_wR_factor_gt 0.1555
_refine_ls_wR_factor_ref 0.1657
_reflns_Friedel_coverage 0.000
_reflns_number_gt 4924
_reflns_number_total 5851
_reflns_threshold_expression 'I > 2\s(I)'
_cod_data_source_file ja0c02490_si_006.cif
_cod_data_source_block 6ae
_cod_original_cell_volume 1621.5(4)
_cod_database_code 4134630
_shelx_space_group_comment
;
The symmetry employed for this shelxl refinement is uniquely defined
by the following loop, which should always be used as a source of
symmetry information in preference to the above space-group names.
They are only intended as comments.
;
_shelx_estimated_absorpt_t_min 0.924
_shelx_estimated_absorpt_t_max 0.961
_shelxl_version_number 2014/6

loop_
_space_group_symop_operation_xyz
'x, y, z'
'-x, -y, -z'

loop_
_atom_site_label
_atom_site_type_symbol
_atom_site_fract_x
_atom_site_fract_y
_atom_site_fract_z
_atom_site_U_iso_or_equiv
_atom_site_adp_type
_atom_site_occupancy
_atom_site_site_symmetry_order
_atom_site_calc_flag
_atom_site_refinement_flags_posn
_atom_site_refinement_flags_adp
_atom_site_refinement_flags_occupancy
_atom_site_disorder_assembly
_atom_site_disorder_group
S1 S -0.15989(10) 0.10235(7) 0.82642(6) 0.0675(3) Uani 1 1 d . . . . .
S2 S -0.14213(10) 1.04718(7) 0.59325(5) 0.0662(3) Uani 1 1 d . . . . .
O1 O 0.6939(2) 0.51157(18) 0.75329(11) 0.0571(5) Uani 1 1 d . . . . .
O2 O 0.29531(19) 0.47736(15) 0.76099(9) 0.0430(4) Uani 1 1 d . . . . .
O3 O 0.3183(2) 0.72975(15) 0.70467(9) 0.0421(4) Uani 1 1 d . . . . .
N1 N 0.5932(2) 0.63608(17) 0.67398(11) 0.0354(4) Uani 1 1 d . . . . .
H1A H 0.5362 0.6950 0.6741 0.042 Uiso 1 1 calc R U . . .
N2 N 0.5202(2) 0.75857(18) 0.55900(11) 0.0418(5) Uani 1 1 d . . . . .
C1 C 0.5301(2) 0.65277(19) 0.80719(12) 0.0294(4) Uani 1 1 d . . . . .
C2 C 0.6423(3) 0.7209(2) 0.89955(12) 0.0338(5) Uani 1 1 d . . . . .
C11 C 0.8215(3) 0.7237(2) 0.90974(14) 0.0421(6) Uani 1 1 d . . . . .
H11A H 0.8471 0.7066 0.8555 0.050 Uiso 1 1 calc R U . . .
C12 C 0.8842(3) 0.6268(3) 0.9531(2) 0.0600(8) Uani 1 1 d . . . . .
H12A H 0.8314 0.5477 0.9260 0.090 Uiso 1 1 calc R U . . .
H12B H 0.9937 0.6276 0.9529 0.090 Uiso 1 1 calc R U . . .
H12C H 0.8670 0.6440 1.0078 0.090 Uiso 1 1 calc R U . . .
C13 C 0.9038(3) 0.8489(3) 0.9519(2) 0.0652(8) Uani 1 1 d . . . . .
H13A H 0.8636 0.9096 0.9241 0.098 Uiso 1 1 calc R U . . .
H13B H 0.8867 0.8665 1.0065 0.098 Uiso 1 1 calc R U . . .
H13C H 1.0134 0.8502 0.9517 0.098 Uiso 1 1 calc R U . . .
C14 C 0.6152(2) 0.59194(19) 0.74164(12) 0.0314(5) Uani 1 1 d . . . . .
C15 C 0.6518(2) 0.5981(2) 0.60242(12) 0.0329(5) Uani 1 1 d . . . . .
C16 C 0.7433(3) 0.5059(2) 0.58893(14) 0.0399(5) Uani 1 1 d . . . . .
H16A H 0.7734 0.4627 0.6289 0.048 Uiso 1 1 calc R U . . .
C17 C 0.7916(3) 0.4770(2) 0.51369(16) 0.0477(6) Uani 1 1 d . . . . .
H17A H 0.8543 0.4146 0.5048 0.057 Uiso 1 1 calc R U . . .
C18 C 0.7490(3) 0.5380(2) 0.45381(15) 0.0482(6) Uani 1 1 d . . . . .
H18A H 0.7819 0.5165 0.4047 0.058 Uiso 1 1 calc R U . . .
C19 C 0.6557(3) 0.6331(2) 0.46601(13) 0.0397(5) Uani 1 1 d . . . . .
C20 C 0.6039(3) 0.7011(3) 0.40714(15) 0.0525(7) Uani 1 1 d . . . . .
H20A H 0.6302 0.6824 0.3562 0.063 Uiso 1 1 calc R U . . .
C21 C 0.5166(4) 0.7928(3) 0.42478(16) 0.0576(7) Uani 1 1 d . . . . .
H21A H 0.4821 0.8376 0.3863 0.069 Uiso 1 1 calc R U . . .
C22 C 0.4783(3) 0.8197(3) 0.50237(15) 0.0508(6) Uani 1 1 d . . . . .
H22A H 0.4202 0.8844 0.5142 0.061 Uiso 1 1 calc R U . . .
C23 C 0.6077(3) 0.6656(2) 0.54142(13) 0.0341(5) Uani 1 1 d . . . . .
C24 C 0.1872(3) 0.3923(2) 0.77849(13) 0.0380(5) Uani 1 1 d . . . . .
C25 C 0.2326(3) 0.2838(2) 0.79562(14) 0.0437(6) Uani 1 1 d . . . . .
H25A H 0.3359 0.2690 0.7978 0.052 Uiso 1 1 calc R U . . .
C26 C 0.1235(3) 0.1965(2) 0.80967(16) 0.0478(6) Uani 1 1 d . . . . .
H26A H 0.1542 0.1231 0.8208 0.057 Uiso 1 1 calc R U . . .
C27 C -0.0303(3) 0.2179(2) 0.80720(15) 0.0436(6) Uani 1 1 d . . . . .
C28 C -0.0737(3) 0.3270(2) 0.78957(18) 0.0506(6) Uani 1 1 d . . . . .
H28A H -0.1767 0.3424 0.7874 0.061 Uiso 1 1 calc R U . . .
C29 C 0.0348(3) 0.4138(2) 0.77499(17) 0.0486(6) Uani 1 1 d . . . . .
H29A H 0.0041 0.4867 0.7628 0.058 Uiso 1 1 calc R U . . .
C30 C -0.3438(4) 0.1582(4) 0.8107(2) 0.0826(11) Uani 1 1 d . . . . .
H30A H -0.4223 0.1002 0.8200 0.124 Uiso 1 1 calc R U . . .
H30B H -0.3403 0.2350 0.8474 0.124 Uiso 1 1 calc R U . . .
H30C H -0.3680 0.1695 0.7562 0.124 Uiso 1 1 calc R U . . .
C31 C 0.2132(3) 0.8094(2) 0.68235(13) 0.0372(5) Uani 1 1 d . . . . .
C32 C 0.0561(3) 0.7787(2) 0.67840(17) 0.0519(7) Uani 1 1 d . . . . .
H32A H 0.0202 0.7068 0.6927 0.062 Uiso 1 1 calc R U . . .
C33 C -0.0476(3) 0.8558(3) 0.65296(18) 0.0552(7) Uani 1 1 d . . . . .
H33A H -0.1534 0.8363 0.6515 0.066 Uiso 1 1 calc R U . . .
C34 C 0.0038(3) 0.9617(2) 0.62962(15) 0.0440(6) Uani 1 1 d . . . . .
C35 C 0.1610(3) 0.9912(2) 0.63415(16) 0.0468(6) Uani 1 1 d . . . . .
H35A H 0.1971 1.0626 0.6193 0.056 Uiso 1 1 calc R U . . .
C36 C 0.2660(3) 0.9152(2) 0.66080(15) 0.0445(6) Uani 1 1 d . . . . .
H36A H 0.3721 0.9359 0.6641 0.053 Uiso 1 1 calc R U . . .
C37 C -0.0351(5) 1.1810(3) 0.5773(2) 0.0749(10) Uani 1 1 d . . . . .
H37A H -0.1063 1.2334 0.5572 0.112 Uiso 1 1 calc R U . . .
H37B H 0.0279 1.2241 0.6273 0.112 Uiso 1 1 calc R U . . .
H37C H 0.0305 1.1574 0.5387 0.112 Uiso 1 1 calc R U . . .
B3 B 0.5294(3) 0.5817(2) 0.88802(14) 0.0345(5) Uani 1 1 d . . . . .
H3 H 0.5803 0.4962 0.8924 0.041 Uiso 1 1 calc R U . . .
B4 B 0.3543(3) 0.5829(2) 0.81828(14) 0.0328(5) Uani 1 1 d . . . . .
B5 B 0.3690(3) 0.7291(2) 0.78606(15) 0.0338(5) Uani 1 1 d . . . . .
B6 B 0.5563(3) 0.8094(2) 0.83641(15) 0.0349(5) Uani 1 1 d . . . . .
H6 H 0.6250 0.8692 0.8076 0.042 Uiso 1 1 calc R U . . .
B7 B 0.5388(3) 0.7007(3) 0.97306(15) 0.0406(6) Uani 1 1 d . . . . .
H7 H 0.5935 0.6923 1.0338 0.049 Uiso 1 1 calc R U . . .
B8 B 0.3575(3) 0.6161(3) 0.92362(15) 0.0397(6) Uani 1 1 d . . . . .
H8 H 0.2945 0.5528 0.9525 0.048 Uiso 1 1 calc R U . . .
B9 B 0.2588(3) 0.7072(3) 0.86093(16) 0.0398(6) Uani 1 1 d . . . . .
H9 H 0.1311 0.7030 0.8491 0.048 Uiso 1 1 calc R U . . .
B10 B 0.3838(3) 0.8478(3) 0.87140(16) 0.0406(6) Uani 1 1 d . . . . .
H10 H 0.3383 0.9351 0.8662 0.049 Uiso 1 1 calc R U . . .
B11 B 0.5542(3) 0.8423(3) 0.94094(16) 0.0420(6) Uani 1 1 d . . . . .
H11 H 0.6185 0.9261 0.9808 0.050 Uiso 1 1 calc R U . . .
B12 B 0.3711(3) 0.7781(3) 0.95569(16) 0.0438(6) Uani 1 1 d . . . . .
H12 H 0.3150 0.8201 1.0053 0.053 Uiso 1 1 calc R U . . .

loop_
_atom_site_aniso_label
_atom_site_aniso_U_11
_atom_site_aniso_U_22
_atom_site_aniso_U_33
_atom_site_aniso_U_23
_atom_site_aniso_U_13
_atom_site_aniso_U_12
S1 0.0678(5) 0.0586(5) 0.0851(6) 0.0354(4) 0.0200(4) -0.0014(4)
S2 0.0592(5) 0.0658(5) 0.0742(5) 0.0262(4) -0.0089(4) 0.0254(4)
O1 0.0750(13) 0.0701(12) 0.0433(10) 0.0269(9) 0.0236(9) 0.0461(11)
O2 0.0446(10) 0.0470(9) 0.0362(8) 0.0066(7) 0.0119(7) -0.0051(7)
O3 0.0471(10) 0.0532(10) 0.0324(8) 0.0161(7) 0.0087(7) 0.0233(8)
N1 0.0425(11) 0.0414(10) 0.0301(9) 0.0148(8) 0.0146(8) 0.0172(8)
N2 0.0485(12) 0.0476(11) 0.0355(10) 0.0161(9) 0.0125(9) 0.0134(9)
C1 0.0313(11) 0.0334(10) 0.0257(10) 0.0103(8) 0.0052(8) 0.0058(8)
C2 0.0368(12) 0.0386(11) 0.0266(10) 0.0102(9) 0.0040(9) 0.0031(9)
C11 0.0347(12) 0.0543(14) 0.0387(12) 0.0151(11) 0.0058(10) 0.0026(10)
C12 0.0388(14) 0.0744(19) 0.0735(19) 0.0329(16) 0.0061(13) 0.0134(13)
C13 0.0458(16) 0.0650(18) 0.077(2) 0.0138(16) -0.0045(14) -0.0056(14)
C14 0.0316(11) 0.0362(11) 0.0295(10) 0.0118(9) 0.0069(8) 0.0081(9)
C15 0.0333(11) 0.0391(11) 0.0281(10) 0.0084(9) 0.0096(9) 0.0037(9)
C16 0.0405(13) 0.0456(13) 0.0384(12) 0.0129(10) 0.0131(10) 0.0107(10)
C17 0.0496(15) 0.0511(14) 0.0480(14) 0.0087(11) 0.0226(12) 0.0150(12)
C18 0.0526(15) 0.0576(15) 0.0371(13) 0.0059(11) 0.0213(11) 0.0062(12)
C19 0.0409(13) 0.0505(13) 0.0279(11) 0.0080(10) 0.0102(9) 0.0002(10)
C20 0.0642(17) 0.0669(17) 0.0315(12) 0.0176(12) 0.0165(12) 0.0049(14)
C21 0.0735(19) 0.0682(18) 0.0389(14) 0.0282(13) 0.0105(13) 0.0127(15)
C22 0.0614(17) 0.0571(15) 0.0426(14) 0.0245(12) 0.0126(12) 0.0182(13)
C23 0.0333(11) 0.0411(12) 0.0285(10) 0.0077(9) 0.0083(9) 0.0021(9)
C24 0.0397(13) 0.0399(12) 0.0331(11) 0.0070(9) 0.0058(9) 0.0000(10)
C25 0.0405(13) 0.0525(14) 0.0405(13) 0.0135(11) 0.0060(10) 0.0127(11)
C26 0.0552(16) 0.0449(14) 0.0486(14) 0.0209(11) 0.0082(12) 0.0132(12)
C27 0.0492(15) 0.0414(13) 0.0414(13) 0.0132(10) 0.0075(11) 0.0030(11)
C28 0.0365(13) 0.0457(14) 0.0724(18) 0.0195(13) 0.0095(12) 0.0052(11)
C29 0.0418(14) 0.0397(13) 0.0665(17) 0.0202(12) 0.0051(12) 0.0066(11)
C30 0.057(2) 0.101(3) 0.098(3) 0.052(2) 0.0094(18) -0.0080(18)
C31 0.0393(12) 0.0427(12) 0.0313(11) 0.0107(9) 0.0035(9) 0.0131(10)
C32 0.0437(14) 0.0480(14) 0.0660(17) 0.0245(13) 0.0013(12) 0.0037(11)
C33 0.0343(13) 0.0600(16) 0.0709(18) 0.0240(14) -0.0040(12) 0.0050(12)
C34 0.0468(14) 0.0432(13) 0.0406(13) 0.0113(10) -0.0040(10) 0.0150(11)
C35 0.0514(15) 0.0431(13) 0.0509(14) 0.0204(11) 0.0091(12) 0.0100(11)
C36 0.0393(13) 0.0528(14) 0.0460(13) 0.0181(11) 0.0091(10) 0.0104(11)
C37 0.096(3) 0.0541(17) 0.072(2) 0.0222(15) -0.0100(18) 0.0224(17)
B3 0.0398(14) 0.0399(13) 0.0274(11) 0.0157(10) 0.0072(10) 0.0037(11)
B4 0.0314(12) 0.0395(13) 0.0296(12) 0.0109(10) 0.0080(10) 0.0025(10)
B5 0.0351(13) 0.0387(13) 0.0315(12) 0.0116(10) 0.0081(10) 0.0119(10)
B6 0.0398(14) 0.0329(12) 0.0338(12) 0.0096(10) 0.0078(10) 0.0059(10)
B7 0.0430(15) 0.0522(16) 0.0264(12) 0.0080(11) 0.0066(10) 0.0032(12)
B8 0.0405(14) 0.0500(15) 0.0324(13) 0.0142(11) 0.0124(11) 0.0030(12)
B9 0.0357(14) 0.0530(15) 0.0335(13) 0.0095(11) 0.0107(10) 0.0110(12)
B10 0.0482(16) 0.0394(14) 0.0372(13) 0.0077(11) 0.0122(12) 0.0138(12)
B11 0.0474(16) 0.0405(14) 0.0364(13) 0.0025(11) 0.0086(12) 0.0057(12)
B12 0.0458(16) 0.0537(16) 0.0328(13) 0.0050(12) 0.0130(11) 0.0094(13)

loop_
_atom_type_symbol
_atom_type_description
_atom_type_scat_dispersion_real
_atom_type_scat_dispersion_imag
_atom_type_scat_source
C C 0.0033 0.0016 'International Tables Vol C Tables 4.2.6.8 and 6.1.1.4'
H H 0.0000 0.0000 'International Tables Vol C Tables 4.2.6.8 and 6.1.1.4'
N N 0.0061 0.0033 'International Tables Vol C Tables 4.2.6.8 and 6.1.1.4'
O O 0.0106 0.0060 'International Tables Vol C Tables 4.2.6.8 and 6.1.1.4'
B B 0.0013 0.0007 'International Tables Vol C Tables 4.2.6.8 and 6.1.1.4'
S S 0.1246 0.1234 'International Tables Vol C Tables 4.2.6.8 and 6.1.1.4'

loop_
_geom_angle_atom_site_label_1
_geom_angle_atom_site_label_2
_geom_angle_atom_site_label_3
_geom_angle
_geom_angle_site_symmetry_1
_geom_angle_site_symmetry_3
_geom_angle_publ_flag
C27 S1 C30 103.84(14) . . ?
C34 S2 C37 103.85(15) . . ?
B4 O2 C24 119.39(17) . . ?
C31 O3 B5 120.40(18) . . ?
C14 N1 C15 128.16(19) . . ?
C22 N2 C23 117.5(2) . . ?
C14 C1 B6 118.70(17) . . ?
C14 C1 B4 119.83(17) . . ?
B6 C1 B4 115.25(17) . . ?
C14 C1 C2 117.10(17) . . ?
B6 C1 C2 60.39(13) . . ?
B4 C1 C2 111.22(15) . . ?
C14 C1 B3 115.35(17) . . ?
B6 C1 B3 112.25(16) . . ?
B4 C1 B3 62.53(14) . . ?
C2 C1 B3 60.35(13) . . ?
C14 C1 B5 122.73(16) . . ?
B6 C1 B5 63.02(14) . . ?
B4 C1 B5 63.73(14) . . ?
C2 C1 B5 111.12(16) . . ?
B3 C1 B5 114.31(17) . . ?
C11 C2 B7 123.87(18) . . ?
C11 C2 B11 122.62(19) . . ?
B7 C2 B11 62.63(16) . . ?
C11 C2 C1 118.62(17) . . ?
B7 C2 C1 108.41(16) . . ?
B11 C2 C1 108.00(17) . . ?
C11 C2 B6 116.65(18) . . ?
B7 C2 B6 112.65(18) . . ?
B11 C2 B6 61.69(14) . . ?
C1 C2 B6 59.49(12) . . ?
C11 C2 B3 118.93(19) . . ?
B7 C2 B3 61.73(14) . . ?
B11 C2 B3 112.39(18) . . ?
C1 C2 B3 59.85(12) . . ?
B6 C2 B3 111.06(17) . . ?
C13 C11 C12 110.0(2) . . ?
C13 C11 C2 111.6(2) . . ?
C12 C11 C2 113.3(2) . . ?
O1 C14 N1 125.4(2) . . ?
O1 C14 C1 120.31(19) . . ?
N1 C14 C1 114.28(18) . . ?
C16 C15 N1 125.7(2) . . ?
C16 C15 C23 120.3(2) . . ?
N1 C15 C23 114.02(19) . . ?
C15 C16 C17 119.3(2) . . ?
C18 C17 C16 121.8(2) . . ?
C17 C18 C19 120.1(2) . . ?
C18 C19 C23 119.4(2) . . ?
C18 C19 C20 124.3(2) . . ?
C23 C19 C20 116.3(2) . . ?
C21 C20 C19 120.2(2) . . ?
C20 C21 C22 119.0(2) . . ?
N2 C22 C21 123.7(3) . . ?
N2 C23 C19 123.2(2) . . ?
N2 C23 C15 117.72(19) . . ?
C19 C23 C15 119.0(2) . . ?
C29 C24 C25 120.1(2) . . ?
C29 C24 O2 120.2(2) . . ?
C25 C24 O2 119.7(2) . . ?
C24 C25 C26 119.8(2) . . ?
C27 C26 C25 120.6(2) . . ?
C28 C27 C26 118.7(2) . . ?
C28 C27 S1 123.9(2) . . ?
C26 C27 S1 117.39(19) . . ?
C27 C28 C29 120.7(2) . . ?
C24 C29 C28 120.0(2) . . ?
C36 C31 C32 120.3(2) . . ?
C36 C31 O3 119.8(2) . . ?
C32 C31 O3 119.8(2) . . ?
C31 C32 C33 119.4(2) . . ?
C32 C33 C34 120.9(3) . . ?
C35 C34 C33 119.0(2) . . ?
C35 C34 S2 124.9(2) . . ?
C33 C34 S2 116.1(2) . . ?
C34 C35 C36 120.4(2) . . ?
C31 C36 C35 120.0(2) . . ?
C1 B3 C2 59.81(12) . . ?
C1 B3 B8 104.86(18) . . ?
C2 B3 B8 106.17(19) . . ?
C1 B3 B7 105.71(17) . . ?
C2 B3 B7 58.33(14) . . ?
B8 B3 B7 60.47(15) . . ?
C1 B3 B4 58.69(12) . . ?
C2 B3 B4 107.69(17) . . ?
B8 B3 B4 59.84(14) . . ?
B7 B3 B4 108.65(19) . . ?
O2 B4 C1 115.13(18) . . ?
O2 B4 B8 130.19(19) . . ?
C1 B4 B8 104.45(17) . . ?
O2 B4 B9 130.4(2) . . ?
C1 B4 B9 103.75(17) . . ?
B8 B4 B9 60.56(15) . . ?
O2 B4 B3 118.8(2) . . ?
C1 B4 B3 58.79(13) . . ?
B8 B4 B3 59.20(14) . . ?
B9 B4 B3 107.12(18) . . ?
O2 B4 B5 118.73(18) . . ?
C1 B4 B5 58.43(13) . . ?
B8 B4 B5 107.13(18) . . ?
B9 B4 B5 58.64(14) . . ?
B3 B4 B5 107.01(17) . . ?
O3 B5 C1 115.81(18) . . ?
O3 B5 B10 129.4(2) . . ?
C1 B5 B10 104.49(17) . . ?
O3 B5 B9 129.4(2) . . ?
C1 B5 B9 103.94(17) . . ?
B10 B5 B9 61.44(15) . . ?
O3 B5 B6 119.22(19) . . ?
C1 B5 B6 57.93(13) . . ?
B10 B5 B6 59.61(15) . . ?
B9 B5 B6 107.79(18) . . ?
O3 B5 B4 118.34(19) . . ?
C1 B5 B4 57.84(13) . . ?
B10 B5 B4 108.39(17) . . ?
B9 B5 B4 59.47(14) . . ?
B6 B5 B4 106.29(17) . . ?
C1 B6 C2 60.12(13) . . ?
C1 B6 B11 106.14(17) . . ?
C2 B6 B11 58.69(14) . . ?
C1 B6 B10 104.89(18) . . ?
C2 B6 B10 106.15(18) . . ?
B11 B6 B10 60.02(15) . . ?
C1 B6 B5 59.05(13) . . ?
C2 B6 B5 107.75(17) . . ?
B11 B6 B5 107.63(18) . . ?
B10 B6 B5 59.00(15) . . ?
C2 B7 B3 59.94(14) . . ?
C2 B7 B8 106.74(17) . . ?
B3 B7 B8 59.60(15) . . ?
C2 B7 B11 58.89(15) . . ?
B3 B7 B11 107.97(18) . . ?
B8 B7 B11 108.3(2) . . ?
C2 B7 B12 105.92(18) . . ?
B3 B7 B12 107.40(19) . . ?
B8 B7 B12 60.09(16) . . ?
B11 B7 B12 59.98(16) . . ?
B3 B8 B4 60.96(14) . . ?
B3 B8 B7 59.93(15) . . ?
B4 B8 B7 109.13(18) . . ?
B3 B8 B12 107.71(19) . . ?
B4 B8 B12 107.88(18) . . ?
B7 B8 B12 60.15(16) . . ?
B3 B8 B9 108.12(17) . . ?
B4 B8 B9 60.07(14) . . ?
B7 B8 B9 107.73(19) . . ?
B12 B8 B9 59.14(15) . . ?
B12 B9 B5 107.95(19) . . ?
B12 B9 B4 108.09(19) . . ?
B5 B9 B4 61.89(14) . . ?
B12 B9 B8 60.10(16) . . ?
B5 B9 B8 108.76(18) . . ?
B4 B9 B8 59.37(14) . . ?
B12 B9 B10 60.00(16) . . ?
B5 B9 B10 59.07(15) . . ?
B4 B9 B10 108.44(18) . . ?
B8 B9 B10 107.75(19) . . ?
B5 B10 B11 109.38(19) . . ?
B5 B10 B6 61.39(15) . . ?
B11 B10 B6 59.82(15) . . ?
B5 B10 B12 107.40(19) . . ?
B11 B10 B12 60.10(16) . . ?
B6 B10 B12 107.33(19) . . ?
B5 B10 B9 59.49(15) . . ?
B11 B10 B9 107.44(19) . . ?
B6 B10 B9 107.65(18) . . ?
B12 B10 B9 58.90(15) . . ?
C2 B11 B6 59.62(14) . . ?
C2 B11 B10 106.99(18) . . ?
B6 B11 B10 60.16(15) . . ?
C2 B11 B7 58.48(14) . . ?
B6 B11 B7 107.63(18) . . ?
B10 B11 B7 108.8(2) . . ?
C2 B11 B12 105.72(19) . . ?
B6 B11 B12 107.79(19) . . ?
B10 B11 B12 60.34(16) . . ?
B7 B11 B12 60.14(16) . . ?
B9 B12 B11 108.76(19) . . ?
B9 B12 B8 60.76(16) . . ?
B11 B12 B8 108.0(2) . . ?
B9 B12 B7 108.72(19) . . ?
B11 B12 B7 59.89(16) . . ?
B8 B12 B7 59.77(16) . . ?
B9 B12 B10 61.10(16) . . ?
B11 B12 B10 59.56(16) . . ?
B8 B12 B10 109.13(19) . . ?
B7 B12 B10 107.93(19) . . ?

loop_
_geom_bond_atom_site_label_1
_geom_bond_atom_site_label_2
_geom_bond_distance
_geom_bond_site_symmetry_2
_geom_bond_publ_flag
S1 C27 1.763(3) . ?
S1 C30 1.776(4) . ?
S2 C34 1.766(2) . ?
S2 C37 1.790(4) . ?
O1 C14 1.206(3) . ?
O2 B4 1.387(3) . ?
O2 C24 1.395(3) . ?
O3 C31 1.395(3) . ?
O3 B5 1.398(3) . ?
N1 C14 1.339(3) . ?
N1 C15 1.413(3) . ?
N2 C22 1.315(3) . ?
N2 C23 1.360(3) . ?
C1 C14 1.534(3) . ?
C1 B6 1.715(3) . ?
C1 B4 1.724(3) . ?
C1 C2 1.726(3) . ?
C1 B3 1.726(3) . ?
C1 B5 1.735(3) . ?
C2 C11 1.549(3) . ?
C2 B7 1.706(3) . ?
C2 B11 1.713(4) . ?
C2 B6 1.730(3) . ?
C2 B3 1.735(3) . ?
C11 C13 1.512(4) . ?
C11 C12 1.519(4) . ?
C15 C16 1.367(3) . ?
C15 C23 1.428(3) . ?
C16 C17 1.412(3) . ?
C17 C18 1.359(4) . ?
C18 C19 1.402(4) . ?
C19 C23 1.417(3) . ?
C19 C20 1.417(4) . ?
C20 C21 1.350(4) . ?
C21 C22 1.409(4) . ?
C24 C29 1.372(4) . ?
C24 C25 1.378(3) . ?
C25 C26 1.391(4) . ?
C26 C27 1.384(4) . ?
C27 C28 1.382(4) . ?
C28 C29 1.388(4) . ?
C31 C36 1.372(3) . ?
C31 C32 1.379(4) . ?
C32 C33 1.381(4) . ?
C33 C34 1.385(4) . ?
C34 C35 1.377(4) . ?
C35 C36 1.387(3) . ?
B3 B8 1.759(4) . ?
B3 B7 1.765(4) . ?
B3 B4 1.791(3) . ?
B4 B8 1.771(3) . ?
B4 B9 1.784(4) . ?
B4 B5 1.827(3) . ?
B5 B10 1.761(4) . ?
B5 B9 1.768(4) . ?
B5 B6 1.803(4) . ?
B6 B11 1.766(4) . ?
B6 B10 1.772(4) . ?
B7 B8 1.775(4) . ?
B7 B11 1.777(4) . ?
B7 B12 1.782(4) . ?
B8 B12 1.781(4) . ?
B8 B9 1.792(4) . ?
B9 B12 1.763(4) . ?
B9 B10 1.803(4) . ?
B10 B11 1.769(4) . ?
B10 B12 1.783(4) . ?
B11 B12 1.779(4) . ?
